data_7212359
loop_
_publ_author_name
'McMurtrie, John'
'Dance, Ian'

_publ_section_title
;
 Alternative metal grid structures formed by [M(terpy)2]2+ and
 [M(terpyOH)2]2+ complexes with small and large tetrahedral dianions, and
 by [Ru(terpy)2]0
;
_journal_issue 10
_journal_name_full CrystEngComm
_journal_page_first 2700
_journal_paper_doi 10.1039/b926074a
_journal_volume 12
_journal_year 2010
_chemical_formula_moiety 'C30 H22 N6 Ni O2, O4 S, C2 H6 O, C H4 O, 0.5(H2 O)'
_chemical_formula_sum 'C33 H33 N6 Ni O8.5 S'
_chemical_formula_weight 740.42
_chemical_name_systematic
;
?
;
_space_group_IT_number 2
_symmetry_cell_setting triclinic
_symmetry_space_group_name_Hall '-P 1'
_symmetry_space_group_name_H-M 'P -1'
_atom_sites_solution_hydrogens geom
_atom_sites_solution_primary direct
_atom_sites_solution_secondary difmap
_audit_creation_method SHELXL-97
_cell_angle_alpha 83.930(2)
_cell_angle_beta 76.683(3)
_cell_angle_gamma 78.476(3)
_cell_formula_units_Z 2
_cell_length_a 8.8394(7)
_cell_length_b 13.6356(10)
_cell_length_c 13.7228(10)
_cell_measurement_reflns_used 6964
_cell_measurement_temperature 173(2)
_cell_measurement_theta_max 28.256
_cell_measurement_theta_min 2.607
_cell_volume 1574.0(2)
_computing_cell_refinement 'SAINT (Bruker, 1995)'
_computing_data_collection 'SMART (Bruker, 1995)'
_computing_data_reduction 'SAINT and XPREP (Bruker, 1995)'
_computing_molecular_graphics 'WINGX (Farrugia, 1999)'
_computing_structure_refinement 'SHELXL-97 (Sheldrick, 2008)'
_computing_structure_solution 'SIR97 (Altomare et. al., 1997)'
_diffrn_ambient_temperature 173(2)
_diffrn_measured_fraction_theta_full 0.994
_diffrn_measured_fraction_theta_max 0.945
_diffrn_measurement_device_type 'Bruker SMART 1000 CCD'
_diffrn_measurement_method \w
_diffrn_radiation_monochromator graphite
_diffrn_radiation_source 'sealed tube'
_diffrn_radiation_type MoK\a
_diffrn_radiation_wavelength 0.71073
_diffrn_reflns_av_R_equivalents 0.0243
_diffrn_reflns_av_sigmaI/netI 0.0205
_diffrn_reflns_limit_h_max 11
_diffrn_reflns_limit_h_min -11
_diffrn_reflns_limit_k_max 17
_diffrn_reflns_limit_k_min -18
_diffrn_reflns_limit_l_max 17
_diffrn_reflns_limit_l_min -18
_diffrn_reflns_number 16726
_diffrn_reflns_theta_full 25.00
_diffrn_reflns_theta_max 28.26
_diffrn_reflns_theta_min 1.53
_diffrn_standards_decay_% 0.01
_diffrn_standards_number 416
_exptl_absorpt_coefficient_mu 0.749
_exptl_absorpt_correction_T_max 0.867
_exptl_absorpt_correction_T_min 0.812
_exptl_absorpt_correction_type multi-scan
_exptl_absorpt_process_details 'SADABS (Sheldrick, 1999)'
_exptl_crystal_colour orange
_exptl_crystal_density_diffrn 1.562
_exptl_crystal_density_method 'not measured'
_exptl_crystal_description 'rectangular prism'
_exptl_crystal_F_000 770
_exptl_crystal_size_max 0.31
_exptl_crystal_size_mid 0.28
_exptl_crystal_size_min 0.19
_refine_diff_density_max 0.753
_refine_diff_density_min -0.732
_refine_diff_density_rms 0.073
_refine_ls_extinction_method none
_refine_ls_goodness_of_fit_ref 1.069
_refine_ls_hydrogen_treatment constr
_refine_ls_matrix_type full
_refine_ls_number_parameters 450
_refine_ls_number_reflns 7380
_refine_ls_number_restraints 10
_refine_ls_restrained_S_all 1.091
_refine_ls_R_factor_all 0.0353
_refine_ls_R_factor_gt 0.0337
_refine_ls_shift/su_max 0.005
_refine_ls_shift/su_mean 0.000
_refine_ls_structure_factor_coef Fsqd
_refine_ls_weighting_details 'calc w=1/[\s^2^(Fo^2^)+(0.0646P)^2^+0.6878P] where P=(Fo^2^+2Fc^2^)/3'
_refine_ls_weighting_scheme calc
_refine_ls_wR_factor_gt 0.1013
_refine_ls_wR_factor_ref 0.1028
_reflns_number_gt 6933
_reflns_number_total 7380
_reflns_threshold_expression >2sigma(I)
_cod_data_source_file b926074a.txt
_cod_data_source_block 3
_cod_original_sg_symbol_H-M P-1
_cod_original_formula_sum 'C33 H33 N6 Ni O8.50 S'
_cod_database_code 7212359

loop_
_symmetry_equiv_pos_as_xyz
'x, y, z'
'-x, -y, -z'

loop_
_atom_site_label
_atom_site_type_symbol
_atom_site_fract_x
_atom_site_fract_y
_atom_site_fract_z
_atom_site_U_iso_or_equiv
_atom_site_adp_type
_atom_site_occupancy
_atom_site_symmetry_multiplicity
_atom_site_calc_flag
_atom_site_refinement_flags
Ni1 Ni 0.45247(2) 0.265782(14) 0.253500(14) 0.01924(7) Uani 1 1 d .
S1 S 0.17062(5) -0.19710(3) 0.16222(3) 0.02566(10) Uani 1 1 d .
O1 O 0.18558(17) 0.63145(9) 0.49911(9) 0.0336(3) Uani 1 1 d D
H1O H 0.2142 0.6829 0.4670 0.040 Uiso 1 1 calc RD
O2 O 0.54354(15) -0.14898(9) 0.11051(10) 0.0303(3) Uani 1 1 d D
H2O H 0.4579 -0.1582 0.0996 0.036 Uiso 1 1 calc RD
O3 O 0.29184(17) -0.17611(11) 0.07050(10) 0.0366(3) Uani 1 1 d .
O4 O 0.20642(19) -0.30403(10) 0.19308(13) 0.0441(3) Uani 1 1 d .
O5 O 0.18020(16) -0.13449(10) 0.24208(9) 0.0329(3) Uani 1 1 d .
O6 O 0.01435(17) -0.16956(11) 0.13763(13) 0.0436(3) Uani 1 1 d .
N1 N 0.54526(15) 0.38003(10) 0.15520(10) 0.0208(2) Uani 1 1 d .
N2 N 0.37843(15) 0.38350(10) 0.33775(10) 0.0210(2) Uani 1 1 d .
N3 N 0.33018(16) 0.20224(10) 0.39129(10) 0.0225(3) Uani 1 1 d .
N4 N 0.25204(15) 0.27918(10) 0.18792(10) 0.0223(3) Uani 1 1 d .
N5 N 0.50520(15) 0.14154(10) 0.17927(10) 0.0206(2) Uani 1 1 d .
N6 N 0.67911(16) 0.20021(10) 0.28201(10) 0.0217(3) Uani 1 1 d .
C1 C 0.63465(18) 0.37118(12) 0.06229(12) 0.0236(3) Uani 1 1 d .
H1A H 0.6561 0.3083 0.0333 0.028 Uiso 1 1 calc R
C2 C 0.6975(2) 0.45111(13) 0.00647(12) 0.0269(3) Uani 1 1 d .
H2A H 0.7621 0.4424 -0.0588 0.032 Uiso 1 1 calc R
C3 C 0.6639(2) 0.54300(14) 0.04794(13) 0.0314(4) Uani 1 1 d .
H3A H 0.7056 0.5984 0.0116 0.038 Uiso 1 1 calc R
C4 C 0.5683(2) 0.55366(13) 0.14363(13) 0.0286(3) Uani 1 1 d .
H4A H 0.5421 0.6166 0.1729 0.034 Uiso 1 1 calc R
C5 C 0.51190(18) 0.47070(12) 0.19548(11) 0.0218(3) Uani 1 1 d .
C6 C 0.41071(18) 0.47330(11) 0.29864(11) 0.0212(3) Uani 1 1 d .
C7 C 0.3501(2) 0.55935(12) 0.34993(12) 0.0247(3) Uani 1 1 d .
H7A H 0.3747 0.6224 0.3214 0.030 Uiso 1 1 calc R
C8 C 0.2514(2) 0.55117(12) 0.44531(12) 0.0255(3) Uani 1 1 d .
C9 C 0.2168(2) 0.45751(12) 0.48585(12) 0.0256(3) Uani 1 1 d .
H9A H 0.1503 0.4506 0.5503 0.031 Uiso 1 1 calc R
C10 C 0.28277(18) 0.37501(12) 0.42893(11) 0.0216(3) Uani 1 1 d .
C11 C 0.25581(18) 0.27074(12) 0.45962(12) 0.0226(3) Uani 1 1 d .
C12 C 0.1618(2) 0.24397(13) 0.55081(13) 0.0295(3) Uani 1 1 d .
H12A H 0.1102 0.2930 0.5976 0.035 Uiso 1 1 calc R
C13 C 0.1446(2) 0.14443(14) 0.57233(14) 0.0355(4) Uani 1 1 d .
H13A H 0.0798 0.1248 0.6338 0.043 Uiso 1 1 calc R
C14 C 0.2229(2) 0.07389(14) 0.50338(15) 0.0339(4) Uani 1 1 d .
H14A H 0.2144 0.0052 0.5172 0.041 Uiso 1 1 calc R
C15 C 0.3139(2) 0.10627(13) 0.41355(13) 0.0281(3) Uani 1 1 d .
H15A H 0.3668 0.0583 0.3658 0.034 Uiso 1 1 calc R
C16 C 0.1314(2) 0.35679(13) 0.18857(13) 0.0265(3) Uani 1 1 d .
H16A H 0.1246 0.4115 0.2278 0.032 Uiso 1 1 calc R
C17 C 0.0164(2) 0.35986(14) 0.13387(14) 0.0322(4) Uani 1 1 d .
H17A H -0.0680 0.4156 0.1362 0.039 Uiso 1 1 calc R
C18 C 0.0263(2) 0.28051(15) 0.07569(14) 0.0333(4) Uani 1 1 d .
H18A H -0.0498 0.2819 0.0364 0.040 Uiso 1 1 calc R
C19 C 0.1489(2) 0.19917(14) 0.07578(13) 0.0289(3) Uani 1 1 d .
H19A H 0.1576 0.1436 0.0372 0.035 Uiso 1 1 calc R
C20 C 0.25889(18) 0.20048(12) 0.13341(12) 0.0225(3) Uani 1 1 d .
C21 C 0.39233(18) 0.11629(12) 0.14048(11) 0.0214(3) Uani 1 1 d .
C22 C 0.39915(19) 0.01965(12) 0.11563(12) 0.0243(3) Uani 1 1 d .
H22A H 0.3175 0.0033 0.0894 0.029 Uiso 1 1 calc R
C23 C 0.52988(19) -0.05400(12) 0.13010(12) 0.0242(3) Uani 1 1 d .
C24 C 0.64966(19) -0.02636(12) 0.16773(12) 0.0246(3) Uani 1 1 d .
H24A H 0.7409 -0.0739 0.1760 0.030 Uiso 1 1 calc R
C25 C 0.63118(18) 0.07205(12) 0.19239(11) 0.0209(3) Uani 1 1 d .
C26 C 0.73909(18) 0.10984(11) 0.24176(11) 0.0207(3) Uani 1 1 d .
C27 C 0.88804(19) 0.05724(12) 0.24850(12) 0.0237(3) Uani 1 1 d .
H27A H 0.9285 -0.0048 0.2181 0.028 Uiso 1 1 calc R
C28 C 0.97733(19) 0.09702(13) 0.30067(13) 0.0268(3) Uani 1 1 d .
H28A H 1.0790 0.0618 0.3073 0.032 Uiso 1 1 calc R
C29 C 0.9162(2) 0.18855(13) 0.34281(13) 0.0276(3) Uani 1 1 d .
H29A H 0.9746 0.2168 0.3791 0.033 Uiso 1 1 calc R
C30 C 0.76708(19) 0.23811(12) 0.33072(12) 0.0250(3) Uani 1 1 d .
H30A H 0.7261 0.3015 0.3582 0.030 Uiso 1 1 calc R
O7 O -0.0111(2) -0.42088(12) 0.27681(12) 0.0466(4) Uani 1 1 d D
H7O H 0.0627 -0.3894 0.2518 0.070 Uiso 1 1 calc RD
C31 C -0.1404(6) -0.3818(4) 0.2344(4) 0.1151(17) Uani 1 1 d .
H31A H -0.2292 -0.3933 0.2906 0.138 Uiso 1 1 calc R
H31B H -0.1338 -0.4332 0.1871 0.138 Uiso 1 1 calc R
C32 C -0.2158(5) -0.2865(3) 0.1802(4) 0.0882(12) Uani 1 1 d .
H32A H -0.3181 -0.2585 0.2219 0.132 Uiso 1 1 calc R
H32B H -0.2315 -0.3032 0.1159 0.132 Uiso 1 1 calc R
H32C H -0.1460 -0.2370 0.1681 0.132 Uiso 1 1 calc R
O8 O 0.26951(17) -0.20302(10) 0.40850(10) 0.0345(3) Uani 1 1 d D
H8O H 0.2391 -0.1806 0.3555 0.041 Uiso 1 1 calc RD
C33 C 0.4304(3) -0.19595(18) 0.39683(18) 0.0451(5) Uani 1 1 d .
H33C H 0.4399 -0.1496 0.4442 0.068 Uiso 1 1 calc R
H33B H 0.4712 -0.1710 0.3281 0.068 Uiso 1 1 calc R
H33A H 0.4916 -0.2624 0.4102 0.068 Uiso 1 1 calc R
O9 O 0.0000 0.0000 0.0000 0.160(3) Uani 1 2 d SU

loop_
_atom_site_aniso_label
_atom_site_aniso_U_11
_atom_site_aniso_U_22
_atom_site_aniso_U_33
_atom_site_aniso_U_23
_atom_site_aniso_U_13
_atom_site_aniso_U_12
Ni1 0.01902(11) 0.01887(11) 0.01903(11) -0.00334(7) -0.00225(8) -0.00262(8)
S1 0.02209(19) 0.02171(19) 0.0325(2) 0.00024(15) -0.00701(15) -0.00204(14)
O1 0.0456(7) 0.0238(6) 0.0262(6) -0.0085(5) 0.0017(5) -0.0013(5)
O2 0.0272(6) 0.0247(6) 0.0398(7) -0.0121(5) -0.0033(5) -0.0055(5)
O3 0.0412(7) 0.0444(8) 0.0281(6) -0.0114(5) -0.0016(5) -0.0187(6)
O4 0.0469(8) 0.0245(6) 0.0586(9) 0.0069(6) -0.0159(7) -0.0004(6)
O5 0.0348(7) 0.0344(7) 0.0260(6) -0.0040(5) -0.0029(5) -0.0013(5)
O6 0.0283(7) 0.0352(7) 0.0704(10) -0.0017(7) -0.0210(7) -0.0021(5)
N1 0.0192(6) 0.0223(6) 0.0203(6) -0.0030(5) -0.0037(5) -0.0023(5)
N2 0.0214(6) 0.0209(6) 0.0195(6) -0.0026(5) -0.0025(5) -0.0027(5)
N3 0.0222(6) 0.0224(6) 0.0215(6) -0.0016(5) -0.0025(5) -0.0028(5)
N4 0.0196(6) 0.0239(6) 0.0223(6) -0.0015(5) -0.0023(5) -0.0039(5)
N5 0.0192(6) 0.0223(6) 0.0199(6) -0.0039(5) -0.0027(5) -0.0033(5)
N6 0.0210(6) 0.0223(6) 0.0214(6) -0.0035(5) -0.0031(5) -0.0037(5)
C1 0.0209(7) 0.0278(8) 0.0208(7) -0.0044(6) -0.0033(6) -0.0012(6)
C2 0.0237(7) 0.0339(8) 0.0206(7) -0.0014(6) -0.0009(6) -0.0041(6)
C3 0.0326(9) 0.0314(9) 0.0280(8) 0.0023(7) -0.0005(7) -0.0102(7)
C4 0.0339(9) 0.0248(8) 0.0266(8) -0.0032(6) -0.0015(7) -0.0088(7)
C5 0.0222(7) 0.0230(7) 0.0200(7) -0.0027(5) -0.0038(6) -0.0036(6)
C6 0.0217(7) 0.0225(7) 0.0192(7) -0.0019(5) -0.0041(5) -0.0041(5)
C7 0.0289(8) 0.0219(7) 0.0228(7) -0.0027(6) -0.0045(6) -0.0042(6)
C8 0.0287(8) 0.0245(7) 0.0219(7) -0.0059(6) -0.0052(6) 0.0004(6)
C9 0.0281(8) 0.0264(8) 0.0195(7) -0.0030(6) -0.0015(6) -0.0017(6)
C10 0.0213(7) 0.0233(7) 0.0186(7) -0.0010(5) -0.0034(5) -0.0020(6)
C11 0.0211(7) 0.0237(7) 0.0216(7) -0.0007(6) -0.0036(6) -0.0022(6)
C12 0.0297(8) 0.0290(8) 0.0242(8) -0.0001(6) 0.0022(6) -0.0020(7)
C13 0.0362(9) 0.0329(9) 0.0293(9) 0.0043(7) 0.0058(7) -0.0053(7)
C14 0.0377(9) 0.0246(8) 0.0342(9) 0.0032(7) 0.0014(7) -0.0067(7)
C15 0.0288(8) 0.0233(7) 0.0289(8) -0.0019(6) -0.0008(6) -0.0034(6)
C16 0.0236(7) 0.0251(8) 0.0278(8) -0.0022(6) -0.0012(6) -0.0020(6)
C17 0.0232(8) 0.0351(9) 0.0347(9) -0.0011(7) -0.0061(7) 0.0022(7)
C18 0.0239(8) 0.0420(10) 0.0347(9) -0.0041(7) -0.0100(7) -0.0024(7)
C19 0.0223(7) 0.0353(9) 0.0298(8) -0.0067(7) -0.0059(6) -0.0044(6)
C20 0.0191(7) 0.0253(7) 0.0224(7) -0.0023(6) -0.0021(6) -0.0048(6)
C21 0.0191(7) 0.0250(7) 0.0195(7) -0.0032(5) -0.0017(5) -0.0045(6)
C22 0.0219(7) 0.0278(8) 0.0242(7) -0.0059(6) -0.0032(6) -0.0067(6)
C23 0.0248(7) 0.0234(7) 0.0236(7) -0.0069(6) 0.0000(6) -0.0055(6)
C24 0.0220(7) 0.0231(7) 0.0272(8) -0.0049(6) -0.0027(6) -0.0016(6)
C25 0.0193(6) 0.0231(7) 0.0192(7) -0.0036(5) -0.0010(5) -0.0038(5)
C26 0.0207(7) 0.0213(7) 0.0191(7) -0.0022(5) -0.0017(5) -0.0044(5)
C27 0.0218(7) 0.0242(7) 0.0235(7) -0.0010(6) -0.0029(6) -0.0028(6)
C28 0.0211(7) 0.0326(8) 0.0266(8) -0.0006(6) -0.0057(6) -0.0041(6)
C29 0.0258(8) 0.0344(9) 0.0252(8) -0.0036(6) -0.0075(6) -0.0084(7)
C30 0.0260(8) 0.0267(8) 0.0233(7) -0.0053(6) -0.0049(6) -0.0059(6)
O7 0.0474(9) 0.0458(9) 0.0419(8) 0.0006(6) -0.0029(7) -0.0071(7)
C31 0.121(4) 0.144(5) 0.097(3) -0.017(3) -0.019(3) -0.063(4)
C32 0.079(2) 0.0651(19) 0.135(3) 0.025(2) -0.051(2) -0.0306(17)
O8 0.0407(7) 0.0323(7) 0.0301(6) 0.0006(5) -0.0093(5) -0.0054(5)
C33 0.0461(12) 0.0463(12) 0.0459(12) -0.0014(9) -0.0144(9) -0.0114(9)
O9 0.232(6) 0.100(3) 0.091(3) 0.055(3) 0.001(3) 0.032(4)

loop_
_atom_type_symbol
_atom_type_description
_atom_type_scat_dispersion_real
_atom_type_scat_dispersion_imag
_atom_type_scat_source
C C 0.0033 0.0016 'International Tables Vol C Tables 4.2.6.8 and 6.1.1.4'
H H 0.0000 0.0000 'International Tables Vol C Tables 4.2.6.8 and 6.1.1.4'
N N 0.0061 0.0033 'International Tables Vol C Tables 4.2.6.8 and 6.1.1.4'
O O 0.0106 0.0060 'International Tables Vol C Tables 4.2.6.8 and 6.1.1.4'
S S 0.1246 0.1234 'International Tables Vol C Tables 4.2.6.8 and 6.1.1.4'
Ni Ni 0.3393 1.1124 'International Tables Vol C Tables 4.2.6.8 and 6.1.1.4'

loop_
_geom_angle_atom_site_label_1
_geom_angle_atom_site_label_2
_geom_angle_atom_site_label_3
_geom_angle
N5 Ni1 N2 173.28(5)
N5 Ni1 N1 107.69(5)
N2 Ni1 N1 78.41(5)
N5 Ni1 N6 77.92(5)
N2 Ni1 N6 105.07(5)
N1 Ni1 N6 92.00(5)
N5 Ni1 N4 78.32(5)
N2 Ni1 N4 98.75(5)
N1 Ni1 N4 93.43(5)
N6 Ni1 N4 156.17(5)
N5 Ni1 N3 96.28(5)
N2 Ni1 N3 77.65(5)
N1 Ni1 N3 156.03(5)
N6 Ni1 N3 93.07(5)
N4 Ni1 N3 91.34(5)
O6 S1 O4 111.64(9)
O6 S1 O5 109.82(9)
O4 S1 O5 110.61(9)
O6 S1 O3 108.34(9)
O4 S1 O3 108.20(9)
O5 S1 O3 108.12(7)
C8 O1 H1O 109.5
C23 O2 H2O 109.5
C1 N1 C5 118.60(14)
C1 N1 Ni1 127.54(11)
C5 N1 Ni1 113.81(10)
C6 N2 C10 120.33(13)
C6 N2 Ni1 119.25(10)
C10 N2 Ni1 120.03(10)
C15 N3 C11 118.70(14)
C15 N3 Ni1 127.49(11)
C11 N3 Ni1 113.72(10)
C16 N4 C20 118.42(14)
C16 N4 Ni1 128.34(11)
C20 N4 Ni1 113.05(10)
C25 N5 C21 119.77(13)
C25 N5 Ni1 119.20(10)
C21 N5 Ni1 118.40(10)
C30 N6 C26 118.34(14)
C30 N6 Ni1 128.16(11)
C26 N6 Ni1 113.46(10)
N1 C1 C2 122.40(15)
N1 C1 H1A 118.8
C2 C1 H1A 118.8
C3 C2 C1 118.77(15)
C3 C2 H2A 120.6
C1 C2 H2A 120.6
C2 C3 C4 119.35(15)
C2 C3 H3A 120.3
C4 C3 H3A 120.3
C5 C4 C3 118.84(15)
C5 C4 H4A 120.6
C3 C4 H4A 120.6
N1 C5 C4 122.03(14)
N1 C5 C6 114.65(13)
C4 C5 C6 123.32(14)
N2 C6 C7 121.90(14)
N2 C6 C5 113.71(13)
C7 C6 C5 124.36(14)
C6 C7 C8 118.20(15)
C6 C7 H7A 120.9
C8 C7 H7A 120.9
O1 C8 C9 118.27(15)
O1 C8 C7 121.83(15)
C9 C8 C7 119.89(14)
C10 C9 C8 117.99(15)
C10 C9 H9A 121.0
C8 C9 H9A 121.0
N2 C10 C9 121.68(14)
N2 C10 C11 113.33(13)
C9 C10 C11 124.99(14)
N3 C11 C12 121.65(15)
N3 C11 C10 114.85(13)
C12 C11 C10 123.51(15)
C13 C12 C11 118.98(16)
C13 C12 H12A 120.5
C11 C12 H12A 120.5
C14 C13 C12 119.50(16)
C14 C13 H13A 120.3
C12 C13 H13A 120.3
C13 C14 C15 118.30(17)
C13 C14 H14A 120.9
C15 C14 H14A 120.9
N3 C15 C14 122.86(16)
N3 C15 H15A 118.6
C14 C15 H15A 118.6
N4 C16 C17 122.30(16)
N4 C16 H16A 118.8
C17 C16 H16A 118.8
C16 C17 C18 119.19(16)
C16 C17 H17A 120.4
C18 C17 H17A 120.4
C19 C18 C17 119.00(16)
C19 C18 H18A 120.5
C17 C18 H18A 120.5
C18 C19 C20 118.75(16)
C18 C19 H19A 120.6
C20 C19 H19A 120.6
N4 C20 C19 122.30(15)
N4 C20 C21 114.71(13)
C19 C20 C21 122.99(15)
N5 C21 C22 122.13(14)
N5 C21 C20 113.28(13)
C22 C21 C20 124.50(14)
C21 C22 C23 118.53(14)
C21 C22 H22A 120.7
C23 C22 H22A 120.7
O2 C23 C24 118.69(15)
O2 C23 C22 122.32(15)
C24 C23 C22 118.99(14)
C25 C24 C23 118.40(15)
C25 C24 H24A 120.8
C23 C24 H24A 120.8
N5 C25 C24 122.13(14)
N5 C25 C26 113.19(13)
C24 C25 C26 124.54(14)
N6 C26 C27 122.17(14)
N6 C26 C25 114.59(13)
C27 C26 C25 123.23(14)
C26 C27 C28 118.80(15)
C26 C27 H27A 120.6
C28 C27 H27A 120.6
C29 C28 C27 119.30(15)
C29 C28 H28A 120.3
C27 C28 H28A 120.3
C28 C29 C30 118.52(15)
C28 C29 H29A 120.7
C30 C29 H29A 120.7
N6 C30 C29 122.83(15)
N6 C30 H30A 118.6
C29 C30 H30A 118.6
C31 O7 H7O 109.5
O7 C31 C32 142.1(4)
O7 C31 H31A 101.5
C32 C31 H31A 101.5
O7 C31 H31B 101.5
C32 C31 H31B 101.5
H31A C31 H31B 104.6
C31 C32 H32A 109.5
C31 C32 H32B 109.5
H32A C32 H32B 109.5
C31 C32 H32C 109.5
H32A C32 H32C 109.5
H32B C32 H32C 109.5
C33 O8 H8O 109.5
O8 C33 H33C 109.5
O8 C33 H33B 109.5
H33C C33 H33B 109.5
O8 C33 H33A 109.5
H33C C33 H33A 109.5
H33B C33 H33A 109.5

loop_
_geom_bond_atom_site_label_1
_geom_bond_atom_site_label_2
_geom_bond_distance
Ni1 N5 1.9889(13)
Ni1 N2 1.9914(13)
Ni1 N1 2.1156(13)
Ni1 N6 2.1301(14)
Ni1 N4 2.1337(13)
Ni1 N3 2.1403(13)
S1 O6 1.4642(14)
S1 O4 1.4669(14)
S1 O5 1.4855(14)
S1 O3 1.4964(14)
O1 C8 1.3416(19)
O1 H1O 0.8400
O2 C23 1.3268(19)
O2 H2O 0.8400
N1 C1 1.340(2)
N1 C5 1.358(2)
N2 C6 1.341(2)
N2 C10 1.347(2)
N3 C15 1.341(2)
N3 C11 1.356(2)
N4 C16 1.343(2)
N4 C20 1.356(2)
N5 C25 1.344(2)
N5 C21 1.3483(19)
N6 C30 1.339(2)
N6 C26 1.361(2)
C1 C2 1.397(2)
C1 H1A 0.9500
C2 C3 1.381(3)
C2 H2A 0.9500
C3 C4 1.393(2)
C3 H3A 0.9500
C4 C5 1.388(2)
C4 H4A 0.9500
C5 C6 1.490(2)
C6 C7 1.382(2)
C7 C8 1.404(2)
C7 H7A 0.9500
C8 C9 1.400(2)
C9 C10 1.389(2)
C9 H9A 0.9500
C10 C11 1.489(2)
C11 C12 1.391(2)
C12 C13 1.389(3)
C12 H12A 0.9500
C13 C14 1.387(3)
C13 H13A 0.9500
C14 C15 1.390(2)
C14 H14A 0.9500
C15 H15A 0.9500
C16 C17 1.388(2)
C16 H16A 0.9500
C17 C18 1.389(3)
C17 H17A 0.9500
C18 C19 1.388(3)
C18 H18A 0.9500
C19 C20 1.391(2)
C19 H19A 0.9500
C20 C21 1.486(2)
C21 C22 1.382(2)
C22 C23 1.408(2)
C22 H22A 0.9500
C23 C24 1.408(2)
C24 C25 1.387(2)
C24 H24A 0.9500
C25 C26 1.484(2)
C26 C27 1.386(2)
C27 C28 1.394(2)
C27 H27A 0.9500
C28 C29 1.387(2)
C28 H28A 0.9500
C29 C30 1.394(2)
C29 H29A 0.9500
C30 H30A 0.9500
O7 C31 1.388(6)
O7 H7O 0.8400
C31 C32 1.538(6)
C31 H31A 0.9900
C31 H31B 0.9900
C32 H32A 0.9800
C32 H32B 0.9800
C32 H32C 0.9800
O8 C33 1.416(3)
O8 H8O 0.8400
C33 H33C 0.9800
C33 H33B 0.9800
C33 H33A 0.9800

loop_
_geom_hbond_atom_site_label_D
_geom_hbond_atom_site_label_H
_geom_hbond_atom_site_label_A
_geom_hbond_distance_DH
_geom_hbond_distance_HA
_geom_hbond_distance_DA
_geom_hbond_angle_DHA
_geom_hbond_site_symmetry_A
O1 H1O O8 0.84 1.78 2.6157(19) 175.2 1_565
O2 H2O O3 0.84 1.68 2.5145(18) 176.6 .
O7 H7O O4 0.84 1.88 2.716(2) 172.3 .
O8 H8O O5 0.84 1.77 2.6069(19) 178.5 .
